data_7059034
loop_
_publ_author_name
'Huang, Yuan'
'Qin, Yaru'
'Ge, Yu'
'Cui, Yanfeng'
'Zhang, Xiamei'
'Li, Yahong'
'Yao, Jinlei'

_publ_section_title
;
 Rationally assembled nonanuclear lanthanide clusters: Dy9 displays slow
 relaxation of magnetization and Tb9 serves as luminescent sensor for
 Fe3+, CrO42- and Cr2O72-
;
_journal_name_full 'New Journal of Chemistry'
_journal_paper_doi 10.1039/C9NJ04893F
_journal_year 2019
_chemical_formula_moiety 'C144 H168 Ho9 N16 O42, H3 O, 2(H2O)'
_chemical_formula_sum 'C144 H175 Ho9 N16 O45'
_chemical_formula_weight 4332.56
_space_group_crystal_system tetragonal
_space_group_IT_number 85
_space_group_name_Hall '-P 4a'
_space_group_name_H-M_alt 'P 4/n :2'
_atom_sites_solution_hydrogens mixed
_audit_creation_date 2019-11-06
_audit_creation_method
;
Olex2 1.2
(compiled 2018.05.29 svn.r3508 for OlexSys, GUI svn.r5506)
;
_audit_update_record
;
2019-11-06 deposited with the CCDC.	2019-11-13 downloaded from the CCDC.
;
_cell_angle_alpha 90
_cell_angle_beta 90
_cell_angle_gamma 90
_cell_formula_units_Z 2
_cell_length_a 21.6913(4)
_cell_length_b 21.6913(4)
_cell_length_c 17.8971(7)
_cell_measurement_reflns_used 8558
_cell_measurement_temperature 293(2)
_cell_measurement_theta_max 27.9450
_cell_measurement_theta_min 3.1760
_cell_volume 8420.8(4)
_computing_cell_refinement
;
CrysAlisPro, Agilent Technologies,
Version 1.171.36.32 (release 02-08-2013 CrysAlis171 .NET)
(compiled Aug  2 2013,16:46:58)
;
_computing_data_collection
;
CrysAlisPro, Agilent Technologies,
Version 1.171.36.32 (release 02-08-2013 CrysAlis171 .NET)
(compiled Aug  2 2013,16:46:58)
;
_computing_data_reduction
;
CrysAlisPro, Agilent Technologies,
Version 1.171.36.32 (release 02-08-2013 CrysAlis171 .NET)
(compiled Aug  2 2013,16:46:58)
;
_computing_molecular_graphics 'Olex2 (Dolomanov et al., 2009)'
_computing_publication_material 'Olex2 (Dolomanov et al., 2009)'
_computing_structure_refinement 'ShelXL (Sheldrick, 2015)'
_computing_structure_solution 'olex2.solve (Bourhis et al., 2015)'
_diffrn_ambient_temperature 293(2)
_diffrn_measured_fraction_theta_full 0.986
_diffrn_measured_fraction_theta_max 0.986
_diffrn_measurement_device_type 'multiwire proportional'
_diffrn_measurement_method 'phi and omega scans'
_diffrn_radiation_type MoK\a
_diffrn_radiation_wavelength 0.71073
_diffrn_reflns_av_R_equivalents 0.1107
_diffrn_reflns_av_unetI/netI 0.1493
_diffrn_reflns_Laue_measured_fraction_full 0.986
_diffrn_reflns_Laue_measured_fraction_max 0.986
_diffrn_reflns_limit_h_max 24
_diffrn_reflns_limit_h_min -26
_diffrn_reflns_limit_k_max 26
_diffrn_reflns_limit_k_min -25
_diffrn_reflns_limit_l_max 21
_diffrn_reflns_limit_l_min -21
_diffrn_reflns_number 37511
_diffrn_reflns_point_group_measured_fraction_full 0.986
_diffrn_reflns_point_group_measured_fraction_max 0.986
_diffrn_reflns_theta_full 25.242
_diffrn_reflns_theta_max 25.499
_diffrn_reflns_theta_min 3.039
_exptl_absorpt_coefficient_mu 4.250
_exptl_absorpt_correction_T_max 1.00000
_exptl_absorpt_correction_T_min 0.54908
_exptl_absorpt_correction_type multi-scan
_exptl_absorpt_process_details
;
CrysAlisPro, Agilent Technologies,
Version 1.171.36.32 (release 02-08-2013 CrysAlis171 .NET)
(compiled Aug  2 2013,16:46:58)
Empirical absorption correction using spherical harmonics,
 implemented in SCALE3 ABSPACK scaling algorithm.
;
_exptl_crystal_colour colourless
_exptl_crystal_colour_primary colourless
_exptl_crystal_density_diffrn 1.688
_exptl_crystal_description block
_exptl_crystal_F_000 4166
_exptl_crystal_size_max 0.2
_exptl_crystal_size_mid 0.16
_exptl_crystal_size_min 0.08
_refine_diff_density_max 2.564
_refine_diff_density_min -1.057
_refine_diff_density_rms 0.177
_refine_ls_extinction_method none
_refine_ls_goodness_of_fit_ref 0.827
_refine_ls_hydrogen_treatment mixed
_refine_ls_matrix_type full
_refine_ls_number_parameters 492
_refine_ls_number_reflns 7747
_refine_ls_number_restraints 86
_refine_ls_restrained_S_all 0.834
_refine_ls_R_factor_all 0.0877
_refine_ls_R_factor_gt 0.0548
_refine_ls_shift/su_max 0.001
_refine_ls_shift/su_mean 0.000
_refine_ls_structure_factor_coef Fsqd
_refine_ls_weighting_details 'w=1/[\s^2^(Fo^2^)] where P=(Fo^2^+2Fc^2^)/3'
_refine_ls_weighting_scheme calc
_refine_ls_wR_factor_gt 0.0985
_refine_ls_wR_factor_ref 0.1131
_reflns_Friedel_coverage 0.000
_reflns_number_gt 4686
_reflns_number_total 7747
_reflns_threshold_expression 'I > 2\s(I)'
_cod_data_source_file c9nj04893f2.cif
_cod_data_source_block t2_sq
_cod_original_cell_volume 8420.8(5)
_cod_original_sg_symbol_H-M 'P 4/n'
_cod_database_code 7059034
_shelx_shelxl_version_number 2014/7
_shelx_space_group_comment
;
The symmetry employed for this shelxl refinement is uniquely defined
by the following loop, which should always be used as a source of
symmetry information in preference to the above space-group names.
They are only intended as comments.
;
_olex2_refinement_description
;
1. Fixed Uiso
 At 1.2 times of:
  All C(H) groups, All C(H,H) groups
 At 1.5 times of:
  All C(H,H,H) groups
2. Rigid bond restraints
 C35, N1
 with sigma for 1-2 distances of 0.01 and sigma for 1-3 distances of 0.02
 O8, C36, N1
 with sigma for 1-2 distances of 0.01 and sigma for 1-3 distances of 0.02
 O8, C36, C35, N1, C34
 with sigma for 1-2 distances of 0.01 and sigma for 1-3 distances of 0.02
3. Uiso/Uaniso restraints and constraints
C35 \\sim C36 \\sim C34: within 2A with sigma of 0.01 and sigma for terminal
atoms of 0.02
O8 \\sim C36 \\sim N1: within 2A with sigma of 0.01 and sigma for terminal
atoms of 0.02
O8 \\sim C36 \\sim N1 \\sim C35 \\sim C34: within 2A with sigma of 0.01 and
sigma for terminal atoms of 0.02
Uanis(C34) \\sim Ueq, Uanis(C36) \\sim Ueq, Uanis(C35) \\sim Ueq: with sigma of
0.01 and sigma for terminal atoms of 0.02
Uanis(C36) \\sim Ueq, Uanis(O8) \\sim Ueq, Uanis(N1) \\sim Ueq: with sigma of
0.01 and sigma for terminal atoms of 0.02
Uanis(O8) \\sim Ueq, Uanis(C36) \\sim Ueq, Uanis(C35) \\sim Ueq, Uanis(N1)
\\sim Ueq, Uanis(C34) \\sim Ueq: with sigma of 0.01 and sigma for terminal
atoms of 0.02
4. Rigid body (RIGU) restrains
 C36, C34, C35
 with sigma for 1-2 distances of 0.01 and sigma for 1-3 distances of 0.02
 O8, C36, C35, N1, C34
 with sigma for 1-2 distances of 0.01 and sigma for 1-3 distances of 0.02
5.a Secondary CH2 refined with riding coordinates:
 C7(H7A,H7B), C24(H24A,H24B)
5.b Aromatic/amide H refined with riding coordinates:
 C2(H2), C3(H3), C4(H4), C5(H5), C8(H8), C10(H10), C11(H11A), C13(H13),
 C18(H18), C19(H19), C22(H22), C23(H23), C26(H26), C27(H27), C28(H28), C29(H29),
  C33(H33), C36(H36)
5.c Idealised Me refined as rotating group:
 C15(H15A,H15B,H15C), C16(H16A,H16B,H16C), C31(H31A,H31B,H31C), C32(H32A,H32B,
 H32C), C34(H34A,H34B,H34C), C35(H35A,H35B,H35C)
;
_olex2_submission_special_instructions 'No special instructions were received'

loop_
_space_group_symop_operation_xyz
'x, y, z'
'-x+1/2, -y+1/2, z'
'-y+1/2, x, z'
'y, -x+1/2, z'
'-x, -y, -z'
'x-1/2, y-1/2, -z'
'y-1/2, -x, -z'
'-y, x-1/2, -z'

loop_
_atom_site_label
_atom_site_type_symbol
_atom_site_fract_x
_atom_site_fract_y
_atom_site_fract_z
_atom_site_U_iso_or_equiv
_atom_site_adp_type
_atom_site_occupancy
_atom_site_site_symmetry_order
_atom_site_calc_flag
_atom_site_refinement_flags_posn
_atom_site_refinement_flags_adp
_atom_site_refinement_flags_occupancy
Ho1 Ho 0.30163(2) 0.14431(2) 0.43554(2) 0.02754(14) Uani 1 1 d . . .
Ho2 Ho 0.2500 0.2500 0.28858(4) 0.0252(2) Uani 1 4 d S T P
Ho3 Ho 0.36330(2) 0.21967(2) 0.14137(2) 0.02758(14) Uani 1 1 d . . .
O1 O 0.5679(4) 0.0992(3) 0.3975(4) 0.060(2) Uani 1 1 d . . .
O2 O 0.4242(3) 0.1841(3) 0.2322(3) 0.0339(15) Uani 1 1 d . . .
O3 O 0.3447(3) 0.3015(3) 0.0622(3) 0.0357(16) Uani 1 1 d . . .
O4 O 0.5408(4) 0.4650(3) 0.1859(4) 0.057(2) Uani 1 1 d . . .
O5 O 0.4080(3) 0.3457(3) 0.3415(3) 0.0383(16) Uani 1 1 d . . .
O6 O 0.3527(3) 0.2174(3) 0.5163(3) 0.0335(16) Uani 1 1 d . . .
O7 O 0.3713(3) 0.0886(3) 0.5108(4) 0.0478(18) Uani 1 1 d . . .
O8 O 0.4312(4) 0.1674(4) 0.0600(4) 0.064(2) Uani 1 1 d . U .
O9 O 0.3342(3) 0.2974(3) 0.2203(3) 0.0310(15) Uani 1 1 d . . .
O10 O 0.2500 0.2500 0.1309(6) 0.031(3) Uani 1 4 d S T P
O11 O 0.3410(3) 0.2204(3) 0.3566(3) 0.0284(15) Uani 1 1 d . . .
O12 O 0.2500 0.2500 0.4437(6) 0.026(3) Uani 1 4 d S T P
N1 N 0.5093(5) 0.1551(5) -0.0195(7) 0.085(3) Uani 1 1 d . U .
N2 N 0.4646(4) 0.2797(4) 0.1372(4) 0.037(2) Uani 1 1 d . . .
N3 N 0.4662(4) 0.2626(4) 0.4407(4) 0.035(2) Uani 1 1 d . . .
N4 N 0.4213(4) 0.0544(4) 0.6144(4) 0.045(2) Uani 1 1 d . . .
C1 C 0.3819(5) 0.3131(4) 0.0025(5) 0.036(2) Uani 1 1 d . . .
C2 C 0.3585(5) 0.3099(4) -0.0708(5) 0.042(3) Uani 1 1 d . . .
H2 H 0.3171 0.3006 -0.0784 0.051 Uiso 1 1 calc R . .
C3 C 0.3957(6) 0.3203(5) -0.1303(5) 0.046(3) Uani 1 1 d . . .
H3 H 0.3798 0.3180 -0.1784 0.056 Uiso 1 1 calc R . .
C4 C 0.4593(5) 0.3349(5) -0.1194(6) 0.052(3) Uani 1 1 d . . .
H4 H 0.4852 0.3422 -0.1598 0.063 Uiso 1 1 calc R . .
C5 C 0.4808(5) 0.3377(5) -0.0480(6) 0.053(3) Uani 1 1 d . . .
H5 H 0.5224 0.3460 -0.0400 0.063 Uiso 1 1 calc R . .
C6 C 0.4441(5) 0.3288(4) 0.0110(5) 0.037(2) Uani 1 1 d . . .
C7 C 0.4657(5) 0.3378(4) 0.0925(5) 0.040(3) Uani 1 1 d . . .
H7A H 0.5073 0.3540 0.0923 0.048 Uiso 1 1 calc R . .
H7B H 0.4393 0.3680 0.1165 0.048 Uiso 1 1 calc R . .
C8 C 0.5157(5) 0.2670(5) 0.1705(5) 0.043(3) Uani 1 1 d . . .
H8 H 0.5487 0.2928 0.1593 0.052 Uiso 1 1 calc R . .
C9 C 0.5283(5) 0.2187(5) 0.2222(5) 0.045(3) Uani 1 1 d . . .
C10 C 0.5892(5) 0.2137(5) 0.2502(6) 0.052(3) Uani 1 1 d . . .
H10 H 0.6199 0.2389 0.2306 0.062 Uiso 1 1 calc R . .
C11 C 0.6038(5) 0.1731(6) 0.3049(7) 0.062(3) Uani 1 1 d . . .
H11A H 0.6447 0.1686 0.3194 0.075 Uiso 1 1 calc R . .
C12 C 0.5596(5) 0.1390(5) 0.3386(6) 0.045(3) Uani 1 1 d . . .
C13 C 0.4989(5) 0.1418(5) 0.3141(5) 0.045(3) Uani 1 1 d . . .
H13 H 0.4693 0.1173 0.3369 0.054 Uiso 1 1 calc R . .
C14 C 0.4816(5) 0.1810(5) 0.2554(5) 0.038(2) Uani 1 1 d . . .
C15 C 0.6275(5) 0.0961(6) 0.4310(7) 0.073(4) Uani 1 1 d . . .
H15A H 0.6580 0.0893 0.3931 0.109 Uiso 1 1 calc GR . .
H15B H 0.6285 0.0628 0.4663 0.109 Uiso 1 1 calc GR . .
H15C H 0.6361 0.1342 0.4563 0.109 Uiso 1 1 calc GR . .
C16 C 0.4886(6) 0.4946(5) 0.1524(6) 0.065(4) Uani 1 1 d . . .
H16A H 0.5025 0.5237 0.1157 0.098 Uiso 1 1 calc GR . .
H16B H 0.4654 0.5157 0.1902 0.098 Uiso 1 1 calc GR . .
H16C H 0.4630 0.4642 0.1289 0.098 Uiso 1 1 calc GR . .
C17 C 0.5286(5) 0.4210(5) 0.2420(5) 0.044(3) Uani 1 1 d . . .
C18 C 0.5821(5) 0.3998(5) 0.2766(6) 0.052(3) Uani 1 1 d . . .
H18 H 0.6208 0.4139 0.2624 0.063 Uiso 1 1 calc R . .
C19 C 0.5750(5) 0.3578(5) 0.3321(6) 0.048(3) Uani 1 1 d . . .
H19 H 0.6103 0.3415 0.3541 0.058 Uiso 1 1 calc R . .
C20 C 0.5171(4) 0.3376(4) 0.3582(5) 0.035(2) Uani 1 1 d . . .
C21 C 0.4644(4) 0.3615(4) 0.3231(5) 0.033(2) Uani 1 1 d . . .
C22 C 0.4708(4) 0.4050(5) 0.2630(5) 0.038(2) Uani 1 1 d . . .
H22 H 0.4364 0.4216 0.2393 0.046 Uiso 1 1 calc R . .
C23 C 0.5144(4) 0.2881(4) 0.4101(5) 0.033(2) Uani 1 1 d . . .
H23 H 0.5522 0.2716 0.4242 0.039 Uiso 1 1 calc R . .
C24 C 0.4798(4) 0.2085(4) 0.4871(5) 0.042(3) Uani 1 1 d . . .
H24A H 0.5241 0.2027 0.4893 0.050 Uiso 1 1 calc R . .
H24B H 0.4621 0.1723 0.4638 0.050 Uiso 1 1 calc R . .
C25 C 0.4549(5) 0.2141(4) 0.5663(5) 0.038(2) Uani 1 1 d . . .
C26 C 0.4932(5) 0.2147(5) 0.6274(6) 0.047(3) Uani 1 1 d . . .
H26 H 0.5356 0.2147 0.6201 0.057 Uiso 1 1 calc R . .
C27 C 0.4704(5) 0.2155(5) 0.6996(5) 0.054(3) Uani 1 1 d . . .
H27 H 0.4969 0.2168 0.7404 0.065 Uiso 1 1 calc R . .
C28 C 0.4064(6) 0.2141(5) 0.7097(6) 0.050(3) Uani 1 1 d . . .
H28 H 0.3900 0.2129 0.7576 0.060 Uiso 1 1 calc R . .
C29 C 0.3679(5) 0.2145(4) 0.6487(5) 0.038(3) Uani 1 1 d . . .
H29 H 0.3255 0.2145 0.6562 0.046 Uiso 1 1 calc R . .
C30 C 0.3904(5) 0.2151(4) 0.5766(5) 0.035(2) Uani 1 1 d . . .
C31 C 0.4811(5) 0.0486(6) 0.5782(6) 0.067(4) Uani 1 1 d . . .
H31A H 0.4969 0.0077 0.5858 0.100 Uiso 1 1 calc GR . .
H31B H 0.5092 0.0780 0.5992 0.100 Uiso 1 1 calc GR . .
H31C H 0.4767 0.0562 0.5256 0.100 Uiso 1 1 calc GR . .
C32 C 0.4175(6) 0.0389(6) 0.6950(6) 0.066(4) Uani 1 1 d . . .
H32A H 0.4419 0.0676 0.7232 0.099 Uiso 1 1 calc GR . .
H32B H 0.4329 -0.0022 0.7028 0.099 Uiso 1 1 calc GR . .
H32C H 0.3754 0.0411 0.7111 0.099 Uiso 1 1 calc GR . .
C33 C 0.3724(5) 0.0726(5) 0.5782(6) 0.050(3) Uani 1 1 d . . .
H33 H 0.3354 0.0739 0.6044 0.059 Uiso 1 1 calc R . .
C34 C 0.4834(9) 0.1640(8) -0.0908(10) 0.137(6) Uani 1 1 d . U .
H34A H 0.4585 0.1291 -0.1037 0.206 Uiso 1 1 calc GR . .
H34B H 0.5158 0.1686 -0.1269 0.206 Uiso 1 1 calc GR . .
H34C H 0.4584 0.2005 -0.0905 0.206 Uiso 1 1 calc GR . .
C35 C 0.5755(8) 0.1401(10) -0.0232(11) 0.151(6) Uani 1 1 d . U .
H35A H 0.5964 0.1705 -0.0528 0.227 Uiso 1 1 calc GR . .
H35B H 0.5807 0.1002 -0.0457 0.227 Uiso 1 1 calc GR . .
H35C H 0.5924 0.1397 0.0263 0.227 Uiso 1 1 calc GR . .
C36 C 0.4767(7) 0.1598(7) 0.0399(9) 0.093(3) Uani 1 1 d . U .
H36 H 0.5025 0.1545 0.0809 0.112 Uiso 1 1 calc R . .
H9 H 0.361(5) 0.301(5) 0.267(6) 0.07(4) Uiso 1 1 d . . .
H11 H 0.356(8) 0.201(8) 0.327(9) 0.16(8) Uiso 1 1 d . . .

loop_
_atom_site_aniso_label
_atom_site_aniso_U_11
_atom_site_aniso_U_22
_atom_site_aniso_U_33
_atom_site_aniso_U_23
_atom_site_aniso_U_13
_atom_site_aniso_U_12
Ho1 0.0312(3) 0.0302(3) 0.0211(2) 0.00299(18) -0.00080(18) 0.0007(2)
Ho2 0.0279(3) 0.0279(3) 0.0197(4) 0.000 0.000 0.000
Ho3 0.0297(3) 0.0310(3) 0.0221(2) -0.00016(19) 0.00276(18) 0.0004(2)
O1 0.062(5) 0.055(5) 0.063(5) 0.009(4) -0.015(4) 0.013(4)
O2 0.031(4) 0.048(4) 0.023(3) 0.005(3) 0.000(3) 0.005(3)
O3 0.042(4) 0.034(4) 0.031(4) 0.003(3) 0.004(3) -0.003(3)
O4 0.057(5) 0.054(5) 0.061(5) 0.011(4) 0.007(4) -0.012(4)
O5 0.034(4) 0.047(4) 0.034(4) 0.007(3) 0.002(3) -0.006(3)
O6 0.042(4) 0.037(4) 0.022(3) 0.007(3) -0.012(3) -0.007(3)
O7 0.059(5) 0.036(4) 0.048(4) 0.005(3) -0.013(4) 0.008(4)
O8 0.048(4) 0.066(5) 0.079(5) -0.028(4) 0.018(4) 0.000(4)
O9 0.037(4) 0.034(4) 0.022(3) 0.002(3) 0.009(3) -0.010(3)
O10 0.041(5) 0.041(5) 0.013(6) 0.000 0.000 0.000
O11 0.035(4) 0.028(4) 0.023(3) -0.003(3) -0.006(3) -0.003(3)
O12 0.021(4) 0.021(4) 0.035(7) 0.000 0.000 0.000
N1 0.079(5) 0.090(6) 0.086(5) -0.008(5) 0.036(5) 0.011(5)
N2 0.046(5) 0.047(5) 0.018(4) -0.002(4) 0.004(4) -0.007(5)
N3 0.035(5) 0.043(5) 0.027(4) -0.003(4) -0.002(4) -0.003(4)
N4 0.044(6) 0.058(6) 0.033(5) 0.008(4) -0.015(4) 0.002(5)
C1 0.057(7) 0.018(5) 0.033(6) 0.011(4) 0.023(5) -0.002(5)
C2 0.057(7) 0.044(6) 0.026(5) -0.012(5) -0.001(5) -0.006(5)
C3 0.075(9) 0.044(6) 0.019(5) 0.004(5) 0.003(5) 0.018(6)
C4 0.061(8) 0.063(8) 0.034(6) 0.010(6) 0.023(6) -0.008(7)
C5 0.059(8) 0.060(8) 0.039(6) 0.004(6) 0.012(6) -0.025(6)
C6 0.049(7) 0.031(6) 0.033(5) 0.002(4) 0.006(5) -0.005(5)
C7 0.038(6) 0.030(6) 0.051(6) 0.005(5) -0.007(5) -0.011(5)
C8 0.041(6) 0.049(7) 0.041(6) -0.009(5) 0.003(5) -0.016(6)
C9 0.045(7) 0.052(7) 0.038(6) 0.008(5) 0.005(5) 0.003(6)
C10 0.043(7) 0.054(7) 0.059(7) 0.008(6) -0.006(6) -0.015(6)
C11 0.041(7) 0.077(9) 0.069(9) 0.008(7) -0.010(6) 0.004(7)
C12 0.055(7) 0.032(6) 0.049(7) 0.006(5) -0.011(6) 0.018(6)
C13 0.052(7) 0.043(6) 0.040(6) 0.000(5) 0.000(5) -0.002(6)
C14 0.039(6) 0.038(6) 0.036(6) -0.009(5) -0.007(5) 0.001(5)
C15 0.046(8) 0.073(9) 0.099(10) 0.027(8) -0.033(7) -0.009(7)
C16 0.084(10) 0.055(8) 0.056(8) 0.020(6) -0.003(7) -0.021(8)
C17 0.057(7) 0.047(7) 0.029(5) -0.011(5) -0.002(5) -0.013(6)
C18 0.032(6) 0.074(8) 0.051(7) -0.004(6) 0.003(5) -0.021(6)
C19 0.037(6) 0.054(7) 0.053(7) -0.010(6) 0.000(5) -0.014(6)
C20 0.036(6) 0.038(6) 0.032(5) -0.007(5) -0.012(5) -0.003(5)
C21 0.038(6) 0.032(5) 0.028(5) 0.004(4) 0.007(5) -0.013(5)
C22 0.023(5) 0.048(6) 0.043(6) -0.008(5) 0.000(4) -0.010(5)
C23 0.029(6) 0.035(6) 0.034(5) -0.010(5) -0.012(4) 0.005(5)
C24 0.038(6) 0.036(6) 0.052(7) 0.021(5) -0.008(5) 0.018(5)
C25 0.047(7) 0.033(6) 0.034(6) -0.003(5) 0.000(5) -0.006(5)
C26 0.052(7) 0.039(6) 0.051(7) -0.002(5) -0.012(6) 0.009(5)
C27 0.060(8) 0.074(9) 0.027(6) 0.008(6) -0.024(6) -0.012(7)
C28 0.081(9) 0.041(6) 0.028(6) -0.013(5) -0.010(6) -0.020(6)
C29 0.046(6) 0.037(6) 0.032(6) -0.004(5) 0.001(5) 0.001(5)
C30 0.055(7) 0.027(5) 0.023(5) 0.006(4) -0.006(5) 0.002(5)
C31 0.062(8) 0.089(10) 0.049(7) -0.003(7) -0.012(6) 0.015(8)
C32 0.069(9) 0.074(9) 0.056(8) 0.013(7) -0.010(6) 0.027(7)
C33 0.052(7) 0.046(7) 0.050(7) 0.007(6) -0.016(6) -0.017(6)
C34 0.157(11) 0.127(11) 0.128(9) -0.009(9) -0.016(9) 0.027(10)
C35 0.101(8) 0.177(12) 0.176(12) -0.030(11) 0.019(9) 0.035(9)
C36 0.087(5) 0.088(6) 0.105(6) -0.026(5) 0.035(5) 0.004(5)

loop_
_atom_type_symbol
_atom_type_description
_atom_type_scat_dispersion_real
_atom_type_scat_dispersion_imag
_atom_type_scat_source
C C 0.0033 0.0016 'International Tables Vol C Tables 4.2.6.8 and 6.1.1.4'
H H 0.0000 0.0000 'International Tables Vol C Tables 4.2.6.8 and 6.1.1.4'
Ho Ho -0.2175 4.6783 'International Tables Vol C Tables 4.2.6.8 and 6.1.1.4'
N N 0.0061 0.0033 'International Tables Vol C Tables 4.2.6.8 and 6.1.1.4'
O O 0.0106 0.0060 'International Tables Vol C Tables 4.2.6.8 and 6.1.1.4'

loop_
_geom_angle_atom_site_label_1
_geom_angle_atom_site_label_2
_geom_angle_atom_site_label_3
_geom_angle
_geom_angle_site_symmetry_1
_geom_angle_site_symmetry_3
Ho1 Ho1 Ho1 90.0 3 4
O5 Ho1 Ho1 124.59(17) 4 4
O5 Ho1 Ho1 109.88(16) 4 3
O5 Ho1 O6 144.4(2) 4 4
O5 Ho1 O6 125.8(2) 4 .
O5 Ho1 O7 84.0(2) 4 .
O5 Ho1 O11 86.3(2) 4 4
O5 Ho1 O11 75.4(2) 4 .
O5 Ho1 O12 133.1(3) 4 .
O5 Ho1 N3 72.1(2) 4 4
O6 Ho1 Ho1 39.65(13) . 3
O6 Ho1 Ho1 41.38(14) 4 4
O6 Ho1 Ho1 102.75(15) . 4
O6 Ho1 Ho1 103.22(15) 4 3
O6 Ho1 O6 88.3(3) 4 .
O6 Ho1 O7 99.3(2) 4 .
O6 Ho1 O11 130.0(2) 4 .
O6 Ho1 O12 65.1(2) . .
O6 Ho1 O12 66.2(2) 4 .
O6 Ho1 N3 75.1(2) 4 4
O6 Ho1 N3 138.5(2) . 4
O7 Ho1 Ho1 140.61(18) . 4
O7 Ho1 Ho1 106.06(16) . 3
O7 Ho1 O6 72.6(2) . .
O7 Ho1 O12 135.1(3) . .
O7 Ho1 N3 73.1(2) . 4
O11 Ho1 Ho1 39.08(16) 4 4
O11 Ho1 Ho1 96.67(17) . 4
O11 Ho1 Ho1 96.82(17) 4 3
O11 Ho1 Ho1 38.04(16) . 3
O11 Ho1 O6 74.3(2) . .
O11 Ho1 O6 129.3(2) 4 .
O11 Ho1 O6 77.0(2) 4 4
O11 Ho1 O7 118.3(2) . .
O11 Ho1 O7 157.0(2) 4 .
O11 Ho1 O11 79.0(3) 4 .
O11 Ho1 O12 64.6(2) 4 .
O11 Ho1 O12 63.9(2) . .
O11 Ho1 N3 84.1(2) 4 4
O11 Ho1 N3 144.1(2) . 4
O12 Ho1 Ho1 45.093(14) . 3
O12 Ho1 Ho1 45.093(15) . 4
N3 Ho1 Ho1 89.52(18) 4 4
N3 Ho1 Ho1 177.86(16) 4 3
N3 Ho1 O12 134.23(18) 4 .
O9 Ho2 O9 75.30(14) 2 3
O9 Ho2 O9 119.5(3) 4 3
O9 Ho2 O9 119.5(3) 2 .
O9 Ho2 O9 75.30(14) 3 .
O9 Ho2 O9 75.30(14) 2 4
O9 Ho2 O9 75.30(14) 4 .
O9 Ho2 O10 59.75(15) . .
O9 Ho2 O10 59.75(15) 3 .
O9 Ho2 O10 59.75(15) 4 .
O9 Ho2 O10 59.75(15) 2 .
O9 Ho2 O12 120.25(15) 3 .
O9 Ho2 O12 120.25(15) 4 .
O9 Ho2 O12 120.25(15) . .
O9 Ho2 O12 120.25(15) 2 .
O11 Ho2 O9 143.5(2) . 3
O11 Ho2 O9 139.4(2) . 2
O11 Ho2 O9 72.9(2) . 4
O11 Ho2 O9 75.6(2) 3 3
O11 Ho2 O9 72.9(2) 4 2
O11 Ho2 O9 139.4(2) 4 3
O11 Ho2 O9 75.6(2) 4 4
O11 Ho2 O9 72.9(2) 2 3
O11 Ho2 O9 143.5(2) 2 4
O11 Ho2 O9 75.6(2) . .
O11 Ho2 O9 75.6(2) 2 2
O11 Ho2 O9 72.9(2) 3 .
O11 Ho2 O9 139.4(2) 3 4
O11 Ho2 O9 143.5(2) 4 .
O11 Ho2 O9 139.4(2) 2 .
O11 Ho2 O9 143.5(2) 3 2
O11 Ho2 O10 120.41(16) 2 .
O11 Ho2 O10 120.41(16) 4 .
O11 Ho2 O10 120.41(16) . .
O11 Ho2 O10 120.41(16) 3 .
O11 Ho2 O11 75.15(15) . 3
O11 Ho2 O11 75.15(15) . 4
O11 Ho2 O11 119.2(3) 3 4
O11 Ho2 O11 119.2(3) . 2
O11 Ho2 O11 75.15(15) 3 2
O11 Ho2 O11 75.15(15) 4 2
O11 Ho2 O12 59.59(16) 4 .
O11 Ho2 O12 59.59(16) 3 .
O11 Ho2 O12 59.59(16) . .
O11 Ho2 O12 59.59(16) 2 .
O12 Ho2 O10 180.0 . .
O2 Ho3 Ho3 109.85(16) . 4
O2 Ho3 O3 124.0(2) . 4
O2 Ho3 O3 144.8(2) . .
O2 Ho3 O8 85.1(3) . .
O2 Ho3 O9 88.2(2) . .
O2 Ho3 O9 75.4(2) . 4
O2 Ho3 O10 135.4(3) . .
O2 Ho3 N2 71.9(2) . .
O3 Ho3 Ho3 39.22(14) 4 4
O3 Ho3 Ho3 103.50(16) . 4
O3 Ho3 O3 89.3(3) . 4
O3 Ho3 O8 95.7(3) . .
O3 Ho3 O9 130.7(2) . 4
O3 Ho3 O10 64.5(2) 4 .
O3 Ho3 O10 65.7(2) . .
O3 Ho3 N2 74.9(2) . .
O3 Ho3 N2 139.4(2) 4 .
O8 Ho3 Ho3 107.45(19) . 4
O8 Ho3 O3 72.8(2) . 4
O8 Ho3 O10 132.8(3) . .
O8 Ho3 N2 72.0(3) . .
O9 Ho3 Ho3 97.45(15) . 4
O9 Ho3 Ho3 38.39(15) 4 4
O9 Ho3 O3 76.3(2) . .
O9 Ho3 O3 73.9(2) 4 4
O9 Ho3 O3 129.8(2) . 4
O9 Ho3 O8 155.0(2) . .
O9 Ho3 O8 121.1(2) 4 .
O9 Ho3 O9 80.0(3) . 4
O9 Ho3 O10 65.3(2) 4 .
O9 Ho3 O10 65.8(2) . .
O9 Ho3 N2 143.4(2) 4 .
O9 Ho3 N2 83.1(2) . .
O10 Ho3 Ho3 45.154(17) . 4
O10 Ho3 N2 134.00(19) . .
N2 Ho3 Ho3 178.20(16) . 4
C12 O1 C15 118.1(9) . .
C14 O2 Ho3 143.9(6) . .
Ho3 O3 Ho3 99.7(2) . 3
C1 O3 Ho3 134.9(5) . 3
C1 O3 Ho3 121.3(5) . .
C17 O4 C16 116.9(8) . .
C21 O5 Ho1 140.4(6) . 3
Ho1 O6 Ho1 99.0(2) 3 .
C30 O6 Ho1 136.8(5) . .
C30 O6 Ho1 120.4(5) . 3
C33 O7 Ho1 134.7(7) . .
C36 O8 Ho3 149.5(11) . .
Ho2 O9 H9 93(6) . .
Ho3 O9 Ho2 101.9(2) . .
Ho3 O9 Ho2 100.9(2) 3 .
Ho3 O9 Ho3 102.5(2) . 3
Ho3 O9 H9 114(6) . .
Ho3 O9 H9 137(6) 3 .
Ho3 O10 Ho2 85.8(2) 4 .
Ho3 O10 Ho2 85.8(2) 3 .
Ho3 O10 Ho2 85.8(2) 2 .
Ho3 O10 Ho2 85.8(2) . .
Ho3 O10 Ho3 89.69(3) 3 .
Ho3 O10 Ho3 171.6(5) 3 4
Ho3 O10 Ho3 89.69(3) 4 .
Ho3 O10 Ho3 89.69(3) 3 2
Ho3 O10 Ho3 89.69(3) 4 2
Ho3 O10 Ho3 171.6(5) . 2
Ho1 O11 Ho1 102.9(2) 3 .
Ho1 O11 Ho2 102.8(3) 3 .
Ho1 O11 Ho2 101.3(2) . .
Ho1 O11 H11 144(10) 3 .
Ho1 O11 H11 101(10) . .
Ho2 O11 H11 99(10) . .
Ho1 O12 Ho1 89.81(3) 4 2
Ho1 O12 Ho1 89.81(3) 3 .
Ho1 O12 Ho1 89.81(3) 4 .
Ho1 O12 Ho1 173.5(5) . 2
Ho1 O12 Ho1 173.5(5) 4 3
Ho1 O12 Ho1 89.81(3) 3 2
Ho1 O12 Ho2 86.7(2) 4 .
Ho1 O12 Ho2 86.7(2) . .
Ho1 O12 Ho2 86.7(2) 3 .
Ho1 O12 Ho2 86.7(2) 2 .
C34 N1 C35 112.1(13) . .
C36 N1 C34 121.4(15) . .
C36 N1 C35 126.4(16) . .
C7 N2 Ho3 117.4(6) . .
C8 N2 Ho3 128.1(7) . .
C8 N2 C7 114.5(8) . .
C23 N3 Ho1 126.8(6) . 3
C23 N3 C24 114.6(8) . .
C24 N3 Ho1 118.4(6) . 3
C31 N4 C32 117.6(8) . .
C33 N4 C31 121.9(9) . .
C33 N4 C32 120.6(9) . .
O3 C1 C2 120.5(9) . .
O3 C1 C6 122.1(9) . .
C6 C1 C2 117.5(8) . .
C1 C2 H2 119.7 . .
C3 C2 C1 120.6(10) . .
C3 C2 H2 119.7 . .
C2 C3 H3 119.8 . .
C2 C3 C4 120.3(9) . .
C4 C3 H3 119.8 . .
C3 C4 H4 121.0 . .
C5 C4 C3 118.0(9) . .
C5 C4 H4 121.0 . .
C4 C5 H5 119.0 . .
C6 C5 C4 122.0(11) . .
C6 C5 H5 119.0 . .
C1 C6 C7 115.2(8) . .
C5 C6 C1 121.6(9) . .
C5 C6 C7 123.1(10) . .
N2 C7 C6 113.3(7) . .
N2 C7 H7A 108.9 . .
N2 C7 H7B 108.9 . .
C6 C7 H7A 108.9 . .
C6 C7 H7B 108.9 . .
H7A C7 H7B 107.7 . .
N2 C8 H8 115.7 . .
N2 C8 C9 128.6(10) . .
C9 C8 H8 115.7 . .
C8 C9 C14 123.5(10) . .
C10 C9 C8 117.8(10) . .
C10 C9 C14 118.0(9) . .
C9 C10 H10 119.2 . .
C11 C10 C9 121.6(10) . .
C11 C10 H10 119.2 . .
C10 C11 H11A 119.6 . .
C12 C11 C10 120.9(11) . .
C12 C11 H11A 119.6 . .
O1 C12 C13 113.3(10) . .
C11 C12 O1 126.4(10) . .
C11 C12 C13 120.3(10) . .
C12 C13 H13 119.4 . .
C12 C13 C14 121.2(10) . .
C14 C13 H13 119.4 . .
O2 C14 C9 120.8(9) . .
O2 C14 C13 121.4(9) . .
C13 C14 C9 117.8(9) . .
O1 C15 H15A 109.5 . .
O1 C15 H15B 109.5 . .
O1 C15 H15C 109.5 . .
H15A C15 H15B 109.5 . .
H15A C15 H15C 109.5 . .
H15B C15 H15C 109.5 . .
O4 C16 H16A 109.5 . .
O4 C16 H16B 109.5 . .
O4 C16 H16C 109.5 . .
H16A C16 H16B 109.5 . .
H16A C16 H16C 109.5 . .
H16B C16 H16C 109.5 . .
C18 C17 O4 112.6(9) . .
C22 C17 O4 123.0(10) . .
C22 C17 C18 124.2(10) . .
C17 C18 H18 121.5 . .
C19 C18 C17 117.0(10) . .
C19 C18 H18 121.5 . .
C18 C19 H19 118.3 . .
C18 C19 C20 123.4(10) . .
C20 C19 H19 118.3 . .
C19 C20 C23 119.2(9) . .
C21 C20 C19 117.6(9) . .
C21 C20 C23 122.5(9) . .
O5 C21 C20 123.5(8) . .
O5 C21 C22 116.6(8) . .
C20 C21 C22 119.9(8) . .
C17 C22 C21 117.7(9) . .
C17 C22 H22 121.2 . .
C21 C22 H22 121.2 . .
N3 C23 C20 128.9(9) . .
N3 C23 H23 115.5 . .
C20 C23 H23 115.5 . .
N3 C24 H24A 109.0 . .
N3 C24 H24B 109.0 . .
N3 C24 C25 113.1(8) . .
H24A C24 H24B 107.8 . .
C25 C24 H24A 109.0 . .
C25 C24 H24B 109.0 . .
C26 C25 C24 121.9(10) . .
C26 C25 C30 119.7(9) . .
C30 C25 C24 118.4(9) . .
C25 C26 H26 119.1 . .
C25 C26 C27 121.8(11) . .
C27 C26 H26 119.1 . .
C26 C27 H27 120.8 . .
C26 C27 C28 118.3(9) . .
C28 C27 H27 120.8 . .
C27 C28 H28 120.0 . .
C29 C28 C27 120.0(10) . .
C29 C28 H28 120.0 . .
C28 C29 H29 119.1 . .
C28 C29 C30 121.8(10) . .
C30 C29 H29 119.1 . .
O6 C30 C25 119.6(8) . .
O6 C30 C29 122.0(10) . .
C29 C30 C25 118.3(9) . .
N4 C31 H31A 109.5 . .
N4 C31 H31B 109.5 . .
N4 C31 H31C 109.5 . .
H31A C31 H31B 109.5 . .
H31A C31 H31C 109.5 . .
H31B C31 H31C 109.5 . .
N4 C32 H32A 109.5 . .
N4 C32 H32B 109.5 . .
N4 C32 H32C 109.5 . .
H32A C32 H32B 109.5 . .
H32A C32 H32C 109.5 . .
H32B C32 H32C 109.5 . .
O7 C33 N4 125.3(11) . .
O7 C33 H33 117.3 . .
N4 C33 H33 117.3 . .
N1 C34 H34A 109.5 . .
N1 C34 H34B 109.5 . .
N1 C34 H34C 109.5 . .
H34A C34 H34B 109.5 . .
H34A C34 H34C 109.5 . .
H34B C34 H34C 109.5 . .
N1 C35 H35A 109.5 . .
N1 C35 H35B 109.5 . .
N1 C35 H35C 109.5 . .
H35A C35 H35B 109.5 . .
H35A C35 H35C 109.5 . .
H35B C35 H35C 109.5 . .
O8 C36 N1 143.7(19) . .
O8 C36 H36 108.2 . .
N1 C36 H36 108.2 . .

loop_
_geom_bond_atom_site_label_1
_geom_bond_atom_site_label_2
_geom_bond_distance
_geom_bond_site_symmetry_2
Ho1 Ho1 3.6083(6) 3
Ho1 Ho1 3.6083(6) 4
Ho1 O5 2.244(6) 4
Ho1 O6 2.331(6) 4
Ho1 O6 2.415(6) .
Ho1 O7 2.357(7) .
Ho1 O11 2.333(6) .
Ho1 O11 2.281(6) 4
Ho1 O12 2.5556(8) .
Ho1 N3 2.545(8) 4
Ho2 O9 2.426(6) 2
Ho2 O9 2.426(6) .
Ho2 O9 2.426(6) 4
Ho2 O9 2.426(6) 3
Ho2 O10 2.822(10) .
Ho2 O11 2.406(6) .
Ho2 O11 2.406(6) 2
Ho2 O11 2.406(6) 3
Ho2 O11 2.406(6) 4
Ho2 O12 2.776(11) .
Ho3 Ho3 3.5980(6) 4
Ho3 O2 2.233(6) .
Ho3 O3 2.308(6) .
Ho3 O3 2.399(6) 4
Ho3 O8 2.361(7) .
Ho3 O9 2.289(6) .
Ho3 O9 2.324(6) 4
Ho3 O10 2.5510(9) .
Ho3 N2 2.555(8) .
O1 C12 1.373(11) .
O1 C15 1.426(12) .
O2 C14 1.312(11) .
O3 Ho3 2.399(6) 3
O3 C1 1.362(10) .
O4 C16 1.432(13) .
O4 C17 1.410(12) .
O5 Ho1 2.244(6) 3
O5 C21 1.312(10) .
O6 Ho1 2.331(6) 3
O6 C30 1.355(10) .
O7 C33 1.256(11) .
O8 C36 1.063(14) .
O9 Ho3 2.324(6) 3
O9 H9 1.01(11) .
O10 Ho3 2.5510(9) 4
O10 Ho3 2.5511(9) 3
O10 Ho3 2.5510(9) 2
O11 Ho1 2.281(6) 3
O11 H11 0.76(16) .
O12 Ho1 2.5556(8) 3
O12 Ho1 2.5556(8) 2
O12 Ho1 2.5556(8) 4
N1 C34 1.408(18) .
N1 C35 1.474(18) .
N1 C36 1.280(16) .
N2 C7 1.492(11) .
N2 C8 1.288(12) .
N3 Ho1 2.545(8) 3
N3 C23 1.302(11) .
N3 C24 1.467(11) .
N4 C31 1.457(13) .
N4 C32 1.482(12) .
N4 C33 1.304(12) .
C1 C2 1.408(13) .
C1 C6 1.399(14) .
C2 H2 0.9300 .
C2 C3 1.355(13) .
C3 H3 0.9300 .
C3 C4 1.428(15) .
C4 H4 0.9300 .
C4 C5 1.362(14) .
C5 H5 0.9300 .
C5 C6 1.336(13) .
C6 C7 1.544(12) .
C7 H7A 0.9700 .
C7 H7B 0.9700 .
C8 H8 0.9300 .
C8 C9 1.425(14) .
C9 C10 1.416(14) .
C9 C14 1.432(14) .
C10 H10 0.9300 .
C10 C11 1.353(14) .
C11 H11A 0.9300 .
C11 C12 1.353(15) .
C12 C13 1.390(14) .
C13 H13 0.9300 .
C13 C14 1.403(13) .
C15 H15A 0.9600 .
C15 H15B 0.9600 .
C15 H15C 0.9600 .
C16 H16A 0.9600 .
C16 H16B 0.9600 .
C16 H16C 0.9600 .
C17 C18 1.393(14) .
C17 C22 1.355(13) .
C18 H18 0.9300 .
C18 C19 1.356(14) .
C19 H19 0.9300 .
C19 C20 1.411(13) .
C20 C21 1.402(13) .
C20 C23 1.422(13) .
C21 C22 1.439(13) .
C22 H22 0.9300 .
C23 H23 0.9300 .
C24 H24A 0.9700 .
C24 H24B 0.9700 .
C24 C25 1.521(13) .
C25 C26 1.374(13) .
C25 C30 1.411(14) .
C26 H26 0.9300 .
C26 C27 1.383(13) .
C27 H27 0.9300 .
C27 C28 1.399(15) .
C28 H28 0.9300 .
C28 C29 1.375(13) .
C29 H29 0.9300 .
C29 C30 1.379(12) .
C31 H31A 0.9600 .
C31 H31B 0.9600 .
C31 H31C 0.9600 .
C32 H32A 0.9600 .
C32 H32B 0.9600 .
C32 H32C 0.9600 .
C33 H33 0.9300 .
C34 H34A 0.9600 .
C34 H34B 0.9600 .
C34 H34C 0.9600 .
C35 H35A 0.9600 .
C35 H35B 0.9600 .
C35 H35C 0.9600 .
C36 H36 0.9300 .
